data_7216826
loop_
_publ_author_name
'Kojima, Tatsuhiro'
'Yamada, Tomofumi'
'Yakiyama, Yumi'
'Ishikawa, Eri'
'Morita, Yasushi'
'Ebihara, Masahiro'
'Kawano, Masaki'

_publ_section_title
;
 The diversity of Zn(ii) coordination networks composed of
 multi-interactive ligand TPHAP&#x2212;via weak intermolecular interaction
;
_journal_issue 28
_journal_name_full CrystEngComm
_journal_page_first 6335
_journal_paper_doi 10.1039/c3ce42382d
_journal_volume 16
_journal_year 2014
_chemical_formula_moiety '(Zn 2+), (I 1-), (C22 H12 N9 1-), 6(C1 H4 O1), 2(C6 H5 N1 O2)'
_chemical_formula_sum 'C40 H46 I N11 O10 Zn'
_chemical_formula_weight 1033.15
_chemical_name_systematic
;
 ?
;
_space_group_IT_number 167
_symmetry_cell_setting trigonal
_symmetry_space_group_name_Hall '-R 3 2"c'
_symmetry_space_group_name_H-M 'R -3 c :H'
_atom_sites_solution_hydrogens geom
_atom_sites_solution_primary direct
_atom_sites_solution_secondary difmap
_audit_creation_method SHELXL-97
_cell_angle_alpha 90.00
_cell_angle_beta 90.00
_cell_angle_gamma 120.00
_cell_formula_units_Z 36
_cell_length_a 44.006(1)
_cell_length_b 44.006(1)
_cell_length_c 28.267(1)
_cell_measurement_reflns_used 140618
_cell_measurement_temperature 85(2)
_cell_measurement_theta_max 27.31
_cell_measurement_theta_min 1.49
_cell_volume 47406(2)
_computing_cell_refinement 'HKL2000 (Otwinowski & Minor, 1997)'
_computing_data_collection 'Crystal Clear (Molecular Structure Corporation, 2001)'
_computing_data_reduction 'HKL2000 (Otwinowski & Minor, 1997)'
_computing_molecular_graphics 'Diamond 3'
_computing_publication_material WinGX
_computing_structure_refinement 'SHELXL-97 (Sheldrick, 1997)'
_computing_structure_solution 'SHELXS-97 (Sheldrick, 1990)'
_diffrn_ambient_temperature 85(2)
_diffrn_measured_fraction_theta_full 1.000
_diffrn_measured_fraction_theta_max 0.981
_diffrn_measurement_device_type 'RIGAKU Mercury CCD system'
_diffrn_measurement_method 'oscillation method, \w scans'
_diffrn_radiation_monochromator 'Si 111'
_diffrn_radiation_source 'KEK PF-AR NW2 beamline'
_diffrn_radiation_type synchrotron
_diffrn_radiation_wavelength 0.68900
_diffrn_reflns_av_R_equivalents 0.0785
_diffrn_reflns_av_sigmaI/netI 0.0359
_diffrn_reflns_limit_h_max 54
_diffrn_reflns_limit_h_min -55
_diffrn_reflns_limit_k_max 57
_diffrn_reflns_limit_k_min -57
_diffrn_reflns_limit_l_max 37
_diffrn_reflns_limit_l_min -37
_diffrn_reflns_number 140618
_diffrn_reflns_theta_full 24.42
_diffrn_reflns_theta_max 27.31
_diffrn_reflns_theta_min 1.49
_exptl_absorpt_coefficient_mu 0.955
_exptl_absorpt_correction_T_max 1.0643
_exptl_absorpt_correction_T_min 0.8029
_exptl_absorpt_correction_type multi-scan
_exptl_absorpt_process_details 'PLATON MULABS'
_exptl_crystal_colour 'pale yellow'
_exptl_crystal_density_diffrn 1.303
_exptl_crystal_density_method 'not measured'
_exptl_crystal_description 'hexagonal prism'
_exptl_crystal_F_000 18936
_exptl_crystal_size_max 0.18
_exptl_crystal_size_mid 0.10
_exptl_crystal_size_min 0.10
_refine_diff_density_max 2.123
_refine_diff_density_min -1.414
_refine_diff_density_rms 0.215
_refine_ls_extinction_method none
_refine_ls_goodness_of_fit_ref 1.365
_refine_ls_hydrogen_treatment constr
_refine_ls_matrix_type full
_refine_ls_number_parameters 482
_refine_ls_number_reflns 12797
_refine_ls_number_restraints 210
_refine_ls_restrained_S_all 1.360
_refine_ls_R_factor_all 0.1610
_refine_ls_R_factor_gt 0.1240
_refine_ls_shift/su_max 0.001
_refine_ls_shift/su_mean 0.000
_refine_ls_structure_factor_coef Fsqd
_refine_ls_weighting_details 'calc w=1/[\s^2^(Fo^2^)+(0.2000P)^2^] where P=(Fo^2^+2Fc^2^)/3'
_refine_ls_weighting_scheme calc
_refine_ls_wR_factor_gt 0.3556
_refine_ls_wR_factor_ref 0.3849
_reflns_number_gt 7155
_reflns_number_total 12797
_reflns_threshold_expression >2\s(I)
_cod_data_source_file c3ce42382d.txt
_cod_data_source_block 5
_cod_depositor_comments
;
The following automatic conversions were performed:

'_symmetry_cell_setting' value 'Trigonal' changed to 'trigonal'
according to
/usr/data/users/saulius/crontab/automatic-downloads/rss-feeds/RSC/lib/dictionaries/cif_core.dic
dictionary named 'cif_core.dic' version 2.4.2 from 2011-04-26.

Automatic conversion script
Id: cif_fix_values 2281 2013-09-26 08:29:07Z andrius 
;
_cod_original_sg_symbol_H-M R-3c
_cod_database_code 7216826

loop_
_symmetry_equiv_pos_as_xyz
'x, y, z'
'-y, x-y, z'
'y, x, -z+1/2'
'-x+y, -x, z'
'-x, -x+y, -z+1/2'
'x-y, -y, -z+1/2'
'x+2/3, y+1/3, z+1/3'
'-y+2/3, x-y+1/3, z+1/3'
'y+2/3, x+1/3, -z+5/6'
'-x+y+2/3, -x+1/3, z+1/3'
'-x+2/3, -x+y+1/3, -z+5/6'
'x-y+2/3, -y+1/3, -z+5/6'
'x+1/3, y+2/3, z+2/3'
'-y+1/3, x-y+2/3, z+2/3'
'y+1/3, x+2/3, -z+7/6'
'-x+y+1/3, -x+2/3, z+2/3'
'-x+1/3, -x+y+2/3, -z+7/6'
'x-y+1/3, -y+2/3, -z+7/6'
'-x, -y, -z'
'y, -x+y, -z'
'-y, -x, z-1/2'
'x-y, x, -z'
'x, x-y, z-1/2'
'-x+y, y, z-1/2'
'-x+2/3, -y+1/3, -z+1/3'
'y+2/3, -x+y+1/3, -z+1/3'
'-y+2/3, -x+1/3, z-1/6'
'x-y+2/3, x+1/3, -z+1/3'
'x+2/3, x-y+1/3, z-1/6'
'-x+y+2/3, y+1/3, z-1/6'
'-x+1/3, -y+2/3, -z+2/3'
'y+1/3, -x+y+2/3, -z+2/3'
'-y+1/3, -x+2/3, z+1/6'
'x-y+1/3, x+2/3, -z+2/3'
'x+1/3, x-y+2/3, z+1/6'
'-x+y+1/3, y+2/3, z+1/6'

loop_
_atom_site_label
_atom_site_type_symbol
_atom_site_fract_x
_atom_site_fract_y
_atom_site_fract_z
_atom_site_U_iso_or_equiv
_atom_site_adp_type
_atom_site_occupancy
_atom_site_symmetry_multiplicity
_atom_site_calc_flag
_atom_site_refinement_flags
_atom_site_disorder_assembly
_atom_site_disorder_group
Zn1 Zn 0.492837(19) 0.645565(17) -0.193100(19) 0.0673(3) Uani 1 1 d . . .
I1 I 0.454047(19) 0.671974(19) -0.19214(2) 0.1174(3) Uani 1 1 d . . .
N1 N 0.54373(13) 0.68255(11) -0.17890(13) 0.0644(12) Uani 1 1 d . . .
C1 C 0.55882(18) 0.71303(15) -0.20397(18) 0.0698(15) Uani 1 1 d . . .
H1 H 0.5453 0.7158 -0.2280 0.084 Uiso 1 1 calc R . .
C2 C 0.59192(17) 0.73954(16) -0.19655(18) 0.0677(14) Uani 1 1 d . . .
H2 H 0.6017 0.7602 -0.2154 0.081 Uiso 1 1 calc R . .
C3 C 0.61129(17) 0.73572(14) -0.16044(16) 0.0651(14) Uani 1 1 d . . .
C4 C 0.59688(16) 0.70488(14) -0.13556(16) 0.0622(13) Uani 1 1 d . . .
H4 H 0.6098 0.7016 -0.1112 0.075 Uiso 1 1 calc R . .
C5 C 0.56288(18) 0.67842(15) -0.14658(17) 0.0690(15) Uani 1 1 d . . .
H5 H 0.5533 0.6567 -0.1302 0.083 Uiso 1 1 calc R . .
N2 N 0.79538(13) 0.94234(12) -0.30932(13) 0.0643(11) Uani 1 1 d . . .
C7 C 0.81080(18) 0.94512(15) -0.26707(17) 0.0707(15) Uani 1 1 d . . .
H7 H 0.8336 0.9646 -0.2618 0.085 Uiso 1 1 calc R . .
C8 C 0.79530(16) 0.92122(15) -0.23146(17) 0.0689(14) Uani 1 1 d . . .
H8 H 0.8069 0.9243 -0.2020 0.083 Uiso 1 1 calc R . .
C9 C 0.76224(16) 0.89233(14) -0.23896(16) 0.0654(14) Uani 1 1 d . . .
C10 C 0.74532(17) 0.89022(17) -0.28168(18) 0.0815(19) Uani 1 1 d . . .
H10 H 0.7221 0.8716 -0.2872 0.098 Uiso 1 1 calc R . .
C11 C 0.76252(18) 0.91507(16) -0.31525(18) 0.0802(18) Uani 1 1 d . . .
H11 H 0.7509 0.9132 -0.3443 0.096 Uiso 1 1 calc R . .
N3 N 0.79362(15) 0.83520(13) 0.07889(13) 0.0674(12) Uani 1 1 d . . .
C13 C 0.7641(2) 0.8069(2) 0.0683(2) 0.087(2) Uani 1 1 d . . .
H13 H 0.7541 0.7885 0.0909 0.104 Uiso 1 1 calc R . .
C14 C 0.74650(18) 0.80237(17) 0.02634(19) 0.0789(18) Uani 1 1 d . . .
H14 H 0.7249 0.7813 0.0210 0.095 Uiso 1 1 calc R . .
C15 C 0.75936(17) 0.82709(15) -0.00684(16) 0.0670(14) Uani 1 1 d . . .
C16 C 0.7898(3) 0.8578(2) 0.0037(2) 0.123(3) Uani 1 1 d . . .
H16 H 0.7995 0.8767 -0.0181 0.148 Uiso 1 1 calc R . .
C17 C 0.8063(3) 0.8605(2) 0.0475(2) 0.125(4) Uani 1 1 d . . .
H17 H 0.8274 0.8815 0.0546 0.150 Uiso 1 1 calc R . .
C6 C 0.64740(15) 0.76556(13) -0.15055(16) 0.0591(13) Uani 1 1 d . . .
N4 N 0.66181(13) 0.78894(12) -0.18643(13) 0.0643(11) Uani 1 1 d . . .
C19 C 0.69456(15) 0.81558(13) -0.17851(15) 0.0582(12) Uani 1 1 d . . .
N5 N 0.71119(13) 0.83996(11) -0.21264(13) 0.0632(11) Uani 1 1 d . . .
C12 C 0.74365(17) 0.86480(14) -0.20147(16) 0.0650(14) Uani 1 1 d . . .
N6 N 0.76233(13) 0.86996(12) -0.16166(14) 0.0694(12) Uani 1 1 d . . .
C20 C 0.74517(17) 0.84583(14) -0.12752(15) 0.0664(14) Uani 1 1 d . . .
N7 N 0.76101(14) 0.84842(12) -0.08504(13) 0.0679(12) Uani 1 1 d . . .
C18 C 0.74208(17) 0.82359(15) -0.05365(15) 0.0641(14) Uani 1 1 d . . .
N8 N 0.70915(14) 0.79542(12) -0.05741(13) 0.0626(11) Uani 1 1 d . . .
C21 C 0.69314(17) 0.79261(15) -0.10021(16) 0.0628(13) Uani 1 1 d . . .
N9 N 0.66088(13) 0.76572(12) -0.10788(14) 0.0614(11) Uani 1 1 d . . .
C22 C 0.71104(16) 0.81812(13) -0.13491(15) 0.0605(13) Uani 1 1 d . . .
C23 C 0.8504(3) 0.6937(3) -0.0473(3) 0.095(4) Uiso 0.50 1 d PGDU A -1
C24 C 0.8477(3) 0.7219(3) -0.0641(3) 0.111(5) Uiso 0.50 1 d PGDU A -1
H24 H 0.8555 0.7306 -0.0951 0.134 Uiso 0.50 1 calc PR A -1
C25 C 0.8336(3) 0.7375(3) -0.0355(5) 0.112(5) Uiso 0.50 1 d PGDU A -1
H25 H 0.8317 0.7568 -0.0469 0.134 Uiso 0.50 1 calc PR A -1
C26 C 0.8221(3) 0.7247(3) 0.0099(4) 0.137(7) Uiso 0.50 1 d PGDU A -1
H26 H 0.8125 0.7353 0.0295 0.164 Uiso 0.50 1 calc PR A -1
C27 C 0.8248(3) 0.6965(4) 0.0267(3) 0.117(6) Uiso 0.50 1 d PGDU A -1
H27 H 0.8170 0.6878 0.0577 0.141 Uiso 0.50 1 calc PR A -1
C28 C 0.8389(3) 0.6809(3) -0.0019(4) 0.110(5) Uiso 0.50 1 d PGDU A -1
H28 H 0.8407 0.6616 0.0096 0.132 Uiso 0.50 1 calc PR A -1
N10 N 0.8650(4) 0.6775(4) -0.0784(5) 0.134(6) Uiso 0.50 1 d PDU A -1
O1 O 0.8771(4) 0.6929(3) -0.1153(4) 0.118(4) Uiso 0.50 1 d PDU A -1
O2 O 0.8657(5) 0.6503(4) -0.0678(6) 0.175(7) Uiso 0.50 1 d PDU A -1
C29 C 0.7199(4) 0.5103(4) 0.0253(5) 0.141(7) Uiso 0.50 1 d PGDU B -2
C30 C 0.7124(4) 0.5173(4) 0.0704(6) 0.132(6) Uiso 0.50 1 d PGDU B -2
H30 H 0.7113 0.5380 0.0762 0.159 Uiso 0.50 1 calc PR B -2
C31 C 0.7066(5) 0.4940(5) 0.1072(5) 0.171(9) Uiso 0.50 1 d PGDU B -2
H31 H 0.7015 0.4988 0.1380 0.205 Uiso 0.50 1 calc PR B -2
C32 C 0.7082(5) 0.4637(5) 0.0988(6) 0.185(10) Uiso 0.50 1 d PGDU B -2
H32 H 0.7042 0.4478 0.1239 0.221 Uiso 0.50 1 calc PR B -2
C33 C 0.7157(6) 0.4567(4) 0.0537(8) 0.178(10) Uiso 0.50 1 d PGDU B -2
H33 H 0.7168 0.4360 0.0479 0.214 Uiso 0.50 1 calc PR B -2
C34 C 0.7215(5) 0.4800(5) 0.0169(5) 0.210(13) Uiso 0.50 1 d PGDU B -2
H34 H 0.7266 0.4753 -0.0139 0.251 Uiso 0.50 1 calc PR B -2
N11 N 0.7261(8) 0.5331(6) -0.0158(7) 0.222(11) Uiso 0.50 1 d PDU B -2
O3 O 0.7389(6) 0.5254(6) -0.0488(8) 0.217(9) Uiso 0.50 1 d PDU B -2
O4 O 0.7225(10) 0.5588(8) -0.0157(12) 0.34(2) Uiso 0.50 1 d PDU B -2
O10 O 0.6892(3) 0.6256(3) -0.2227(5) 0.111(3) Uiso 0.50 1 d PDU C -2
C48 C 0.7022(14) 0.6513(11) -0.2562(14) 0.239(17) Uiso 0.50 1 d PDU C -2
O13 O 0.8140(10) 0.7935(9) -0.3335(13) 0.276(14) Uiso 0.50 1 d PDU D -2
C51 C 0.7868(14) 0.7600(12) -0.316(2) 0.29(2) Uiso 0.50 1 d PDU D -2
O18 O 0.6331(14) 0.6422(16) -0.425(2) 0.40(3) Uiso 0.50 1 d PDU E -2
C56 C 0.632(3) 0.647(3) -0.475(2) 0.47(5) Uiso 0.50 1 d PDU E -2
C35 C 0.7788(5) 0.6296(4) -0.1111(5) 0.154(8) Uiso 0.50 1 d PGDU F -3
C36 C 0.7694(5) 0.6553(5) -0.1068(6) 0.178(10) Uiso 0.50 1 d PGDU F -3
H36 H 0.7578 0.6564 -0.0791 0.214 Uiso 0.50 1 calc PR F -3
C37 C 0.7771(5) 0.6794(4) -0.1431(7) 0.187(11) Uiso 0.50 1 d PGDU F -3
H37 H 0.7707 0.6969 -0.1402 0.225 Uiso 0.50 1 calc PR F -3
C38 C 0.7940(5) 0.6777(5) -0.1837(6) 0.187(11) Uiso 0.50 1 d PGDU F -3
H38 H 0.7993 0.6942 -0.2085 0.225 Uiso 0.50 1 calc PR F -3
C39 C 0.8034(4) 0.6520(5) -0.1879(5) 0.125(6) Uiso 0.50 1 d PGDU F -3
H39 H 0.8150 0.6509 -0.2156 0.150 Uiso 0.50 1 calc PR F -3
C40 C 0.7958(4) 0.6279(4) -0.1516(5) 0.133(6) Uiso 0.50 1 d PGDU F -3
H40 H 0.8022 0.6103 -0.1545 0.160 Uiso 0.50 1 calc PR F -3
N12 N 0.7732(7) 0.6040(6) -0.0732(7) 0.197(10) Uiso 0.50 1 d PDU F -3
O5 O 0.7647(7) 0.6108(6) -0.0355(7) 0.218(9) Uiso 0.50 1 d PDU F -3
O6 O 0.7782(8) 0.5793(7) -0.0800(9) 0.246(11) Uiso 0.50 1 d PDU F -3
C41 C 0.7033(5) 0.6230(6) 0.1339(7) 0.194(11) Uiso 0.50 1 d PGDU G -3
C42 C 0.7126(7) 0.6035(7) 0.1049(10) 0.292(19) Uiso 0.50 1 d PGDU G -3
H42 H 0.7076 0.5807 0.1144 0.350 Uiso 0.50 1 calc PR G -3
C43 C 0.7294(8) 0.6173(10) 0.0620(10) 0.31(2) Uiso 0.50 1 d PGDU G -3
H43 H 0.7358 0.6039 0.0422 0.371 Uiso 0.50 1 calc PR G -3
C44 C 0.7368(7) 0.6506(11) 0.0482(8) 0.279(18) Uiso 0.50 1 d PGDU G -3
H44 H 0.7483 0.6601 0.0189 0.335 Uiso 0.50 1 calc PR G -3
C45 C 0.7275(8) 0.6702(7) 0.0772(11) 0.27(2) Uiso 0.50 1 d PGDU G -3
H45 H 0.7326 0.6929 0.0677 0.325 Uiso 0.50 1 calc PR G -3
C46 C 0.7108(7) 0.6564(6) 0.1200(10) 0.231(14) Uiso 0.50 1 d PGDU G -3
H47 H 0.7044 0.6697 0.1399 0.277 Uiso 0.50 1 calc PR G -3
N13 N 0.6860(9) 0.6093(7) 0.1797(8) 0.275(15) Uiso 0.50 1 d PDU G -3
O7 O 0.6808(9) 0.6303(7) 0.2014(10) 0.261(14) Uiso 0.50 1 d PDU G -3
O8 O 0.6776(6) 0.5799(6) 0.1941(8) 0.198(8) Uiso 0.50 1 d PDU G -3
O11 O 0.6990(7) 0.5116(8) -0.1571(10) 0.227(10) Uiso 0.50 1 d PDU H -3
C49 C 0.7206(7) 0.5079(7) -0.1888(10) 0.153(8) Uiso 0.50 1 d PDU H -3
O15 O 0.7104(15) 0.4810(14) 0.2251(17) 0.36(2) Uiso 0.50 1 d PDU I -3
C53 C 0.6940(14) 0.4932(14) 0.1927(19) 0.259(19) Uiso 0.50 1 d PDU I -3
O12 O 0.6907(17) 0.3499(18) 0.072(2) 0.23(3) Uiso 0.17 1 d PDU J -4
C50 C 0.6908(13) 0.3648(12) 0.0276(18) 0.097(12) Uiso 0.17 1 d PDU J -4
O14 O 0.7540(15) 0.7451(15) -0.457(2) 0.64(3) Uiso 1 1 d DU K -4
C52 C 0.7263(14) 0.7292(14) -0.4235(19) 0.42(2) Uiso 1 1 d DU K -4
O16 O 0.6446(14) 0.2919(13) -0.1073(19) 0.278(19) Uiso 0.33 1 d PDU L -4
C54 C 0.6681(16) 0.3030(16) -0.069(2) 0.23(2) Uiso 0.33 1 d PDU L -4
O17 O 0.5475(15) 0.2287(16) -0.094(2) 0.63(3) Uiso 1 1 d DU M -4
C55 C 0.529(2) 0.224(2) -0.138(3) 0.61(4) Uiso 1 1 d DU M -4
O9 O 0.62642(19) 0.72594(19) -0.0231(3) 0.131(2) Uiso 1 1 d DU . .
C47 C 0.6455(3) 0.7186(3) 0.0079(4) 0.127(3) Uiso 1 1 d DU . .

loop_
_atom_site_aniso_label
_atom_site_aniso_U_11
_atom_site_aniso_U_22
_atom_site_aniso_U_33
_atom_site_aniso_U_23
_atom_site_aniso_U_13
_atom_site_aniso_U_12
Zn1 0.0978(5) 0.0689(4) 0.0316(3) 0.0062(2) 0.0067(3) 0.0390(4)
I1 0.1311(6) 0.1302(6) 0.1076(5) 0.0152(3) 0.0077(3) 0.0777(4)
N1 0.102(3) 0.059(2) 0.0305(17) 0.0059(16) 0.0043(19) 0.039(2)
C1 0.094(4) 0.068(3) 0.042(2) 0.013(2) 0.007(3) 0.037(3)
C2 0.097(4) 0.070(3) 0.046(3) 0.011(2) 0.004(3) 0.048(3)
C3 0.097(4) 0.066(3) 0.032(2) 0.001(2) 0.007(2) 0.041(3)
C4 0.089(4) 0.062(3) 0.038(2) 0.005(2) -0.004(2) 0.040(3)
C5 0.107(4) 0.063(3) 0.034(2) 0.004(2) 0.001(2) 0.040(3)
N2 0.086(3) 0.066(3) 0.0322(18) 0.0057(17) -0.0030(18) 0.031(2)
C7 0.097(4) 0.070(3) 0.035(2) -0.001(2) -0.014(2) 0.034(3)
C8 0.092(4) 0.074(3) 0.032(2) 0.000(2) -0.009(2) 0.034(3)
C9 0.101(4) 0.063(3) 0.028(2) 0.0047(19) -0.003(2) 0.038(3)
C10 0.085(4) 0.087(4) 0.037(2) 0.014(2) -0.012(2) 0.016(3)
C11 0.099(4) 0.078(4) 0.038(2) 0.011(2) -0.012(3) 0.025(3)
N3 0.102(4) 0.080(3) 0.0268(17) 0.0025(18) 0.002(2) 0.051(3)
C13 0.106(5) 0.101(5) 0.042(3) 0.022(3) -0.006(3) 0.043(4)
C14 0.091(4) 0.080(4) 0.043(3) 0.012(2) -0.012(3) 0.026(3)
C15 0.108(4) 0.070(3) 0.030(2) 0.000(2) -0.006(2) 0.049(3)
C16 0.148(7) 0.109(6) 0.052(3) 0.023(4) -0.031(4) 0.018(5)
C17 0.154(8) 0.112(6) 0.048(3) 0.019(4) -0.023(4) 0.021(5)
C6 0.093(4) 0.055(3) 0.035(2) 0.0058(19) 0.005(2) 0.042(3)
N4 0.096(3) 0.064(3) 0.0341(18) 0.0081(17) 0.0015(19) 0.041(3)
C19 0.089(4) 0.057(3) 0.0301(19) 0.0059(18) 0.004(2) 0.037(3)
N5 0.097(3) 0.062(2) 0.0292(17) 0.0044(16) -0.0005(19) 0.039(3)
C12 0.101(4) 0.063(3) 0.031(2) 0.006(2) 0.002(2) 0.041(3)
N6 0.097(3) 0.063(3) 0.0335(19) 0.0061(17) -0.005(2) 0.029(2)
C20 0.108(4) 0.066(3) 0.0249(19) 0.0034(19) -0.003(2) 0.043(3)
N7 0.101(3) 0.070(3) 0.0290(17) 0.0022(17) -0.0053(19) 0.040(3)
C18 0.100(4) 0.066(3) 0.030(2) 0.001(2) -0.004(2) 0.044(3)
N8 0.097(3) 0.067(3) 0.0281(17) 0.0057(17) 0.0001(19) 0.045(3)
C21 0.099(4) 0.066(3) 0.033(2) 0.004(2) 0.000(2) 0.048(3)
N9 0.089(3) 0.062(3) 0.0362(18) 0.0053(17) 0.0014(19) 0.039(3)
C22 0.095(4) 0.056(3) 0.031(2) -0.0011(18) -0.002(2) 0.039(3)

loop_
_atom_type_symbol
_atom_type_description
_atom_type_scat_dispersion_real
_atom_type_scat_dispersion_imag
_atom_type_scat_source
C C 0.0029 0.0015 'International Tables Vol C Tables 4.2.6.8 and 6.1.1.4'
H H 0.0000 0.0000 'International Tables Vol C Tables 4.2.6.8 and 6.1.1.4'
I I -0.4925 1.7199 'International Tables Vol C Tables 4.2.6.8 and 6.1.1.4'
N N 0.0057 0.0031 'International Tables Vol C Tables 4.2.6.8 and 6.1.1.4'
Zn Zn 0.3005 1.3595 'International Tables Vol C Tables 4.2.6.8 and 6.1.1.4'
O O 0.0101 0.0057 'International Tables Vol C Tables 4.2.6.8 and 6.1.1.4'

loop_
_geom_angle_atom_site_label_1
_geom_angle_atom_site_label_2
_geom_angle_atom_site_label_3
_geom_angle
_geom_angle_site_symmetry_1
_geom_angle_site_symmetry_3
N2 Zn1 N3 107.36(19) 36_545 14_654
N2 Zn1 N1 104.54(18) 36_545 .
N3 Zn1 N1 101.47(18) 14_654 .
N2 Zn1 I1 112.74(14) 36_545 .
N3 Zn1 I1 118.33(15) 14_654 .
N1 Zn1 I1 111.01(13) . .
C5 N1 C1 117.9(5) . .
C5 N1 Zn1 123.3(4) . .
C1 N1 Zn1 118.9(4) . .
C2 C1 N1 123.6(6) . .
C1 C2 C3 118.0(5) . .
C4 C3 C2 119.2(6) . .
C4 C3 C6 122.4(5) . .
C2 C3 C6 118.4(5) . .
C3 C4 C5 118.9(5) . .
N1 C5 C4 122.2(5) . .
C7 N2 C11 117.2(5) . .
C7 N2 Zn1 121.1(4) . 30
C11 N2 Zn1 121.6(3) . 30
N2 C7 C8 123.2(6) . .
C7 C8 C9 118.9(5) . .
C8 C9 C10 118.2(5) . .
C8 C9 C12 121.9(4) . .
C10 C9 C12 119.8(5) . .
C11 C10 C9 119.1(6) . .
N2 C11 C10 123.2(5) . .
C13 N3 C17 116.8(5) . .
C13 N3 Zn1 122.7(4) . 10_565
C17 N3 Zn1 120.5(5) . 10_565
N3 C13 C14 123.8(6) . .
C15 C14 C13 120.7(6) . .
C14 C15 C16 117.1(5) . .
C14 C15 C18 123.6(6) . .
C16 C15 C18 119.2(5) . .
C15 C16 C17 118.7(6) . .
N3 C17 C16 122.7(8) . .
N9 C6 N4 129.1(5) . .
N9 C6 C3 116.4(4) . .
N4 C6 C3 114.5(4) . .
C19 N4 C6 115.3(4) . .
N4 C19 N5 119.4(4) . .
N4 C19 C22 120.0(4) . .
N5 C19 C22 120.6(5) . .
C12 N5 C19 114.5(4) . .
N5 C12 N6 130.7(5) . .
N5 C12 C9 114.9(4) . .
N6 C12 C9 114.4(5) . .
C12 N6 C20 114.2(5) . .
N6 C20 N7 120.1(5) . .
N6 C20 C22 120.9(4) . .
N7 C20 C22 119.0(5) . .
C18 N7 C20 115.8(5) . .
N7 C18 N8 129.9(5) . .
N7 C18 C15 115.4(5) . .
N8 C18 C15 114.7(4) . .
C18 N8 C21 114.5(4) . .
N9 C21 N8 119.5(5) . .
N9 C21 C22 121.3(5) . .
N8 C21 C22 119.2(5) . .
C21 N9 C6 114.9(4) . .
C20 C22 C21 121.6(5) . .
C20 C22 C19 119.1(4) . .
C21 C22 C19 119.3(5) . .
C24 C23 C28 120.0 . .
C24 C23 N10 119.0(8) . .
C28 C23 N10 121.0(8) . .
C23 C24 C25 120.0 . .
C24 C25 C26 120.0 . .
C25 C26 C27 120.0 . .
C28 C27 C26 120.0 . .
C27 C28 C23 120.0 . .
O1 N10 O2 121.8(12) . .
O1 N10 C23 114.9(11) . .
O2 N10 C23 123.3(13) . .
C30 C29 C34 120.0 . .
C30 C29 N11 124.0(12) . .
C34 C29 N11 116.0(12) . .
C29 C30 C31 120.0 . .
C32 C31 C30 120.0 . .
C33 C32 C31 120.0 . .
C32 C33 C34 120.0 . .
C33 C34 C29 120.0 . .
O4 N11 O3 123.5(15) . .
O4 N11 C29 124.4(19) . .
O3 N11 C29 111.7(16) . .
C36 C35 C40 120.0 . .
C36 C35 N12 123.4(11) . .
C40 C35 N12 116.6(11) . .
C35 C36 C37 120.0 . .
C36 C37 C38 120.0 . .
C39 C38 C37 120.0 . .
C38 C39 C40 120.0 . .
C39 C40 C35 120.0 . .
O5 N12 O6 124.6(14) . .
O5 N12 C35 113.8(16) . .
O6 N12 C35 121.5(16) . .
C42 C41 C46 120.0 . .
C42 C41 N13 121.3(15) . .
C46 C41 N13 118.7(15) . .
C41 C42 C43 120.0 . .
C42 C43 C44 120.0 . .
C43 C44 C45 120.0 . .
C46 C45 C44 120.0 . .
C45 C46 C41 120.0 . .
O7 N13 O8 124.0(15) . .
O7 N13 C41 112.9(17) . .
O8 N13 C41 123.2(17) . .

loop_
_geom_bond_atom_site_label_1
_geom_bond_atom_site_label_2
_geom_bond_distance
_geom_bond_site_symmetry_2
Zn1 N2 2.010(4) 36_545
Zn1 N3 2.021(4) 14_654
Zn1 N1 2.045(5) .
Zn1 I1 2.4998(10) .
N1 C5 1.316(7) .
N1 C1 1.361(7) .
C1 C2 1.352(9) .
C2 C3 1.393(8) .
C3 C4 1.370(7) .
C3 C6 1.497(9) .
C4 C5 1.396(9) .
N2 C7 1.349(6) .
N2 C11 1.350(8) .
N2 Zn1 2.010(4) 30
C7 C8 1.366(8) .
C8 C9 1.389(8) .
C9 C10 1.397(7) .
C9 C12 1.507(7) .
C10 C11 1.357(8) .
N3 C13 1.308(9) .
N3 C17 1.309(9) .
N3 Zn1 2.021(4) 10_565
C13 C14 1.373(8) .
C14 C15 1.330(8) .
C15 C16 1.378(10) .
C15 C18 1.495(7) .
C16 C17 1.409(10) .
C6 N9 1.343(6) .
C6 N4 1.355(6) .
N4 C19 1.346(7) .
C19 N5 1.353(6) .
C19 C22 1.406(7) .
N5 C12 1.332(8) .
C12 N6 1.344(7) .
N6 C20 1.352(7) .
C20 N7 1.364(6) .
C20 C22 1.398(8) .
N7 C18 1.328(7) .
C18 N8 1.361(8) .
N8 C21 1.374(6) .
C21 N9 1.335(8) .
C21 C22 1.399(7) .
C23 C24 1.3900 .
C23 C28 1.3900 .
C23 N10 1.467(9) .
C24 C25 1.3900 .
C25 C26 1.3900 .
C26 C27 1.3900 .
C27 C28 1.3900 .
N10 O1 1.214(9) .
N10 O2 1.248(9) .
C29 C30 1.3900 .
C29 C34 1.3900 .
C29 N11 1.468(10) .
C30 C31 1.3900 .
C31 C32 1.3900 .
C32 C33 1.3900 .
C33 C34 1.3900 .
N11 O4 1.220(10) .
N11 O3 1.221(10) .
O10 C48 1.36(2) .
O13 C51 1.44(2) .
O18 C56 1.43(3) .
C35 C36 1.3900 .
C35 C40 1.3900 .
C35 N12 1.481(10) .
C36 C37 1.3900 .
C37 C38 1.3900 .
C38 C39 1.3900 .
C39 C40 1.3900 .
N12 O5 1.215(10) .
N12 O6 1.228(9) .
C41 C42 1.3900 .
C41 C46 1.3900 .
C41 N13 1.470(10) .
C42 C43 1.3900 .
C43 C44 1.3900 .
C44 C45 1.3900 .
C45 C46 1.3900 .
N13 O7 1.222(10) .
N13 O8 1.224(10) .
O11 C49 1.38(2) .
O15 C53 1.43(2) .
O12 C50 1.42(3) .
O14 C52 1.43(2) .
O16 C54 1.41(2) .
O17 C55 1.43(3) .
O9 C47 1.359(11) .
